data_7701616
loop_
_publ_author_name
'Pammer, Frank'
'Schepper, Jonas'
'Gl\"ockler, Johannes'
'Sun, Yu'
'Orthaber, Andreas'

_publ_section_title
;
 Expansion of the scope of alkylboryl-bridged N \\rightarrow B-ladder
 boranes: new substituents and alternative substrates.
;
_journal_issue 27
_journal_name_full 'Dalton transactions (Cambridge, England : 2003)'
_journal_page_first 10298
_journal_page_last 10312
_journal_paper_doi 10.1039/c9dt01555h
_journal_volume 48
_journal_year 2019
_chemical_formula_moiety 'C28 H18 B F10 N Si'
_chemical_formula_sum 'C28 H18 B F10 N Si'
_chemical_formula_weight 597.33
_space_group_crystal_system triclinic
_space_group_IT_number 2
_space_group_name_Hall '-P 1'
_space_group_name_H-M_alt 'P -1'
_atom_sites_solution_hydrogens geom
_audit_creation_date 2018-10-19
_audit_creation_method
;
Olex2 1.2
(compiled 2018.05.29 svn.r3508 for OlexSys, GUI svn.r5506)
;
_audit_update_record
;
2019-02-27 deposited with the CCDC.	2019-06-10 downloaded from the CCDC.
;
_cell_angle_alpha 82.624(5)
_cell_angle_beta 80.864(5)
_cell_angle_gamma 88.285(4)
_cell_formula_units_Z 2
_cell_length_a 9.7352(5)
_cell_length_b 10.9636(6)
_cell_length_c 12.5326(8)
_cell_measurement_reflns_used 5522
_cell_measurement_temperature 150.00(10)
_cell_measurement_theta_max 29.0000
_cell_measurement_theta_min 3.5210
_cell_volume 1309.68(13)
_computing_cell_refinement 'CrysAlisPro 1.171.38.46 (Rigaku OD, 2015)'
_computing_data_collection 'CrysAlisPro 1.171.38.46 (Rigaku OD, 2015)'
_computing_data_reduction 'CrysAlisPro 1.171.38.46 (Rigaku OD, 2015)'
_computing_molecular_graphics 'Olex2 (Dolomanov et al., 2009)'
_computing_publication_material 'Olex2 (Dolomanov et al., 2009)'
_computing_structure_refinement 'ShelXL (Sheldrick, 2015)'
_diffrn_ambient_environment N~2~
_diffrn_ambient_temperature 150.00(10)
_diffrn_detector 'CCD plate'
_diffrn_detector_area_resol_mean 10.3385
_diffrn_detector_type Atlas
_diffrn_measured_fraction_theta_full 0.999
_diffrn_measured_fraction_theta_max 0.840
_diffrn_measurement_details
;
List of Runs (angles in degrees, time in seconds):

  # Type    Start    End  Width  t~exp~   \w     \q     \k     \f   Frames
#--------------------------------------------------------------------------
  1  \w    -12.00  85.00   1.00    8.00    --   11.29  38.00  30.00   97
  2  \w    -13.00  82.00   1.00    8.00    --   11.29  38.00 -60.00   95
  3  \w    -16.00  25.00   1.00    8.00    --   -9.42 -99.00  90.00   41
  4  \w    -16.00  38.00   1.00    8.00    --   11.29 -57.00  30.00   54
  5  \w     35.00  79.00   1.00    8.00    --   11.29-178.00-120.00   44
  6  \w    -36.00   5.00   1.00    8.00    --   -9.42  77.00 120.00   41
;
_diffrn_measurement_device 'four-circle diffractometer'
_diffrn_measurement_device_type 'SuperNova, Dual, Cu at zero, Atlas'
_diffrn_measurement_method '\w scans'
_diffrn_orient_matrix_type 'CrysAlisPro convention (1999,Acta A55,543-557)'
_diffrn_orient_matrix_UB_11 -0.0075737000
_diffrn_orient_matrix_UB_12 -0.0329488000
_diffrn_orient_matrix_UB_13 -0.0438324000
_diffrn_orient_matrix_UB_21 -0.0542746000
_diffrn_orient_matrix_UB_22 0.0408018000
_diffrn_orient_matrix_UB_23 -0.0135797000
_diffrn_orient_matrix_UB_31 0.0494291000
_diffrn_orient_matrix_UB_32 0.0388033000
_diffrn_orient_matrix_UB_33 -0.0351099000
_diffrn_radiation_monochromator mirror
_diffrn_radiation_probe x-ray
_diffrn_radiation_type MoK\a
_diffrn_radiation_wavelength 0.71073
_diffrn_reflns_av_R_equivalents 0.0291
_diffrn_reflns_av_unetI/netI 0.0453
_diffrn_reflns_Laue_measured_fraction_full 0.999
_diffrn_reflns_Laue_measured_fraction_max 0.840
_diffrn_reflns_limit_h_max 9
_diffrn_reflns_limit_h_min -12
_diffrn_reflns_limit_k_max 14
_diffrn_reflns_limit_k_min -14
_diffrn_reflns_limit_l_max 16
_diffrn_reflns_limit_l_min -16
_diffrn_reflns_number 13815
_diffrn_reflns_point_group_measured_fraction_full 0.999
_diffrn_reflns_point_group_measured_fraction_max 0.840
_diffrn_reflns_theta_full 25.242
_diffrn_reflns_theta_max 29.602
_diffrn_reflns_theta_min 2.815
_diffrn_source 'micro-focus sealed X-ray tube'
_diffrn_source_type 'SuperNova (Mo) X-ray Source'
_exptl_absorpt_coefficient_mu 0.181
_exptl_absorpt_correction_T_max 1.00000
_exptl_absorpt_correction_T_min 0.88364
_exptl_absorpt_correction_type multi-scan
_exptl_absorpt_process_details
;
CrysAlisPro 1.171.38.46 (Rigaku Oxford Diffraction, 2015)
Empirical absorption correction using spherical harmonics,
 implemented in SCALE3 ABSPACK scaling algorithm.
;
_exptl_crystal_colour 'clear light colourless'
_exptl_crystal_colour_lustre clear
_exptl_crystal_colour_modifier light
_exptl_crystal_colour_primary colourless
_exptl_crystal_density_diffrn 1.515
_exptl_crystal_description block
_exptl_crystal_F_000 604
_exptl_crystal_size_max 0.216
_exptl_crystal_size_mid 0.177
_exptl_crystal_size_min 0.144
_refine_diff_density_max 0.318
_refine_diff_density_min -0.305
_refine_diff_density_rms 0.053
_refine_ls_extinction_method none
_refine_ls_goodness_of_fit_ref 1.050
_refine_ls_hydrogen_treatment constr
_refine_ls_matrix_type full
_refine_ls_number_parameters 373
_refine_ls_number_reflns 6195
_refine_ls_number_restraints 0
_refine_ls_restrained_S_all 1.050
_refine_ls_R_factor_all 0.0652
_refine_ls_R_factor_gt 0.0444
_refine_ls_shift/su_max 0.001
_refine_ls_shift/su_mean 0.000
_refine_ls_structure_factor_coef Fsqd
_refine_ls_weighting_details 'w=1/[\s^2^(Fo^2^)+(0.0349P)^2^+0.6077P] where P=(Fo^2^+2Fc^2^)/3'
_refine_ls_weighting_scheme calc
_refine_ls_wR_factor_gt 0.0931
_refine_ls_wR_factor_ref 0.1064
_reflns_Friedel_coverage 0.000
_reflns_number_gt 4701
_reflns_number_total 6195
_reflns_threshold_expression 'I > 2\s(I)'
_cod_data_source_file c9dt01555h2.cif
_cod_data_source_block jsc17116
_cod_original_cell_volume 1309.67(13)
_cod_database_code 7701616
_shelx_shelxl_version_number 2018/1
_chemical_oxdiff_formula 'C28 H18 B F10 N Si'
_shelx_space_group_comment
;
The symmetry employed for this shelxl refinement is uniquely defined
by the following loop, which should always be used as a source of
symmetry information in preference to the above space-group names.
They are only intended as comments.
;
_shelx_estimated_absorpt_t_max 0.974
_shelx_estimated_absorpt_t_min 0.962
_reflns_odcompleteness_completeness 99.89
_reflns_odcompleteness_iscentric 1
_reflns_odcompleteness_theta 26.32
_olex2_refinement_description
;
1. Fixed Uiso
 At 1.2 times of:
  All C(H) groups
 At 1.5 times of:
  All C(H,H,H) groups
2.a Aromatic/amide H refined with riding coordinates:
 C1(H1), C2(H2), C3(H3), C4(H4), C7(H7), C8(H8), C9(H9), C10(H10), C13(H13)
2.b Idealised Me refined as rotating group:
 C26(H26A,H26B,H26C), C27(H27A,H27B,H27C), C28(H28A,H28B,H28C)
;
_olex2_date_sample_data_collection 2018-10-04
_olex2_submission_special_instructions 'No special instructions were received'
_oxdiff_exptl_absorpt_empirical_details
;
Empirical correction (ABSPACK) includes:
- Absorption correction using spherical harmonics
- Frame scaling
;
_oxdiff_exptl_absorpt_empirical_full_max 1.452
_oxdiff_exptl_absorpt_empirical_full_min 0.687

loop_
_space_group_symop_operation_xyz
'x, y, z'
'-x, -y, -z'

loop_
_atom_site_label
_atom_site_type_symbol
_atom_site_fract_x
_atom_site_fract_y
_atom_site_fract_z
_atom_site_U_iso_or_equiv
_atom_site_adp_type
_atom_site_occupancy
_atom_site_site_symmetry_order
_atom_site_calc_flag
_atom_site_refinement_flags_posn
Si1 Si 0.86496(5) 0.60900(4) 0.67793(4) 0.02367(13) Uani 1 1 d .
F19 F 0.56546(13) 0.39368(10) 0.50637(10) 0.0352(3) Uani 1 1 d .
F18 F 0.53990(13) 0.32885(11) 0.31410(10) 0.0421(3) Uani 1 1 d .
F17 F 0.59875(14) 0.09320(12) 0.27089(9) 0.0425(3) Uani 1 1 d .
F16 F 0.69082(14) -0.07200(10) 0.42536(10) 0.0411(3) Uani 1 1 d .
F15 F 0.72143(13) -0.01002(9) 0.61553(9) 0.0364(3) Uani 1 1 d .
F21 F 0.97877(12) 0.20841(11) 0.67281(12) 0.0475(4) Uani 1 1 d .
F22 F 1.10686(13) 0.04277(13) 0.79768(15) 0.0652(5) Uani 1 1 d .
F23 F 0.95857(15) -0.11627(11) 0.95460(12) 0.0524(4) Uani 1 1 d .
F24 F 0.67640(15) -0.10764(11) 0.98204(11) 0.0520(4) Uani 1 1 d .
F25 F 0.54509(12) 0.05622(11) 0.85778(11) 0.0424(3) Uani 1 1 d .
N1 N 0.52792(15) 0.28665(12) 0.75543(12) 0.0202(3) Uani 1 1 d .
C1 C 0.40637(19) 0.27190(16) 0.71961(16) 0.0259(4) Uani 1 1 d .
H1 H 0.408117 0.233976 0.655366 0.031 Uiso 1 1 calc R
C2 C 0.2805(2) 0.30932(18) 0.77198(17) 0.0307(4) Uani 1 1 d .
H2 H 0.197099 0.297665 0.744358 0.037 Uiso 1 1 calc R
C3 C 0.2774(2) 0.36401(18) 0.86521(18) 0.0320(5) Uani 1 1 d .
H3 H 0.191868 0.392053 0.902352 0.038 Uiso 1 1 calc R
C4 C 0.40010(19) 0.37746(16) 0.90386(16) 0.0263(4) Uani 1 1 d .
H4 H 0.399038 0.414509 0.968479 0.032 Uiso 1 1 calc R
C5 C 0.52554(18) 0.33736(15) 0.84924(14) 0.0205(4) Uani 1 1 d .
C6 C 0.65326(18) 0.34541(15) 0.89902(14) 0.0194(4) Uani 1 1 d .
C7 C 0.64489(19) 0.29742(16) 1.00914(15) 0.0242(4) Uani 1 1 d .
H7 H 0.561134 0.260042 1.046643 0.029 Uiso 1 1 calc R
C8 C 0.7562(2) 0.30361(17) 1.06384(15) 0.0276(4) Uani 1 1 d .
H8 H 0.750289 0.268462 1.137751 0.033 Uiso 1 1 calc R
C9 C 0.8768(2) 0.36159(17) 1.00999(15) 0.0259(4) Uani 1 1 d .
H9 H 0.953677 0.367107 1.047215 0.031 Uiso 1 1 calc R
C10 C 0.88514(19) 0.41122(16) 0.90249(15) 0.0226(4) Uani 1 1 d .
H10 H 0.967605 0.452601 0.867354 0.027 Uiso 1 1 calc R
C11 C 0.77625(18) 0.40268(14) 0.84344(14) 0.0187(4) Uani 1 1 d .
C12 C 0.79569(17) 0.44918(15) 0.72582(14) 0.0193(4) Uani 1 1 d .
C13 C 0.75736(18) 0.37921(15) 0.65530(14) 0.0201(4) Uani 1 1 d .
H13 H 0.779795 0.409067 0.580113 0.024 Uiso 1 1 calc R
C14 C 0.64932(18) 0.19834(15) 0.57261(14) 0.0210(4) Uani 1 1 d .
C15 C 0.67742(19) 0.08043(16) 0.54463(15) 0.0241(4) Uani 1 1 d .
C16 C 0.6625(2) 0.04450(17) 0.44525(16) 0.0281(4) Uani 1 1 d .
C17 C 0.6159(2) 0.12718(19) 0.36680(15) 0.0294(4) Uani 1 1 d .
C18 C 0.5857(2) 0.24560(18) 0.38945(15) 0.0284(4) Uani 1 1 d .
C19 C 0.60209(19) 0.27744(16) 0.48921(16) 0.0247(4) Uani 1 1 d .
C20 C 0.75459(18) 0.14590(15) 0.76232(14) 0.0190(4) Uani 1 1 d .
C21 C 0.89735(19) 0.13475(17) 0.75090(16) 0.0276(4) Uani 1 1 d .
C22 C 0.9678(2) 0.04855(18) 0.81345(19) 0.0345(5) Uani 1 1 d .
C23 C 0.8926(2) -0.03123(17) 0.89315(17) 0.0332(5) Uani 1 1 d .
C24 C 0.7510(2) -0.02613(17) 0.90735(15) 0.0308(5) Uani 1 1 d .
C25 C 0.68493(19) 0.06021(16) 0.84237(15) 0.0230(4) Uani 1 1 d .
C26 C 1.0582(2) 0.6207(2) 0.67146(18) 0.0394(5) Uani 1 1 d .
H26A H 1.089232 0.701757 0.634570 0.059 Uiso 1 1 calc GR
H26B H 1.105072 0.556577 0.630932 0.059 Uiso 1 1 calc GR
H26C H 1.081010 0.610031 0.745503 0.059 Uiso 1 1 calc GR
C27 C 0.7788(2) 0.71335(18) 0.77507(18) 0.0373(5) Uani 1 1 d .
H27A H 0.806394 0.798366 0.748146 0.056 Uiso 1 1 calc GR
H27B H 0.806991 0.689953 0.846619 0.056 Uiso 1 1 calc GR
H27C H 0.677538 0.706628 0.781545 0.056 Uiso 1 1 calc GR
C28 C 0.8223(2) 0.65824(18) 0.53911(16) 0.0359(5) Uani 1 1 d .
H28A H 0.724041 0.642117 0.538380 0.054 Uiso 1 1 calc GR
H28B H 0.880506 0.612126 0.486536 0.054 Uiso 1 1 calc GR
H28C H 0.840028 0.746413 0.519333 0.054 Uiso 1 1 calc GR
B1 B 0.6768(2) 0.24912(17) 0.68526(16) 0.0188(4) Uani 1 1 d .

loop_
_atom_site_aniso_label
_atom_site_aniso_U_11
_atom_site_aniso_U_22
_atom_site_aniso_U_33
_atom_site_aniso_U_23
_atom_site_aniso_U_13
_atom_site_aniso_U_12
Si1 0.0295(3) 0.0188(2) 0.0226(3) -0.0029(2) -0.0025(2) -0.0071(2)
F19 0.0472(7) 0.0224(5) 0.0409(7) -0.0072(5) -0.0210(6) 0.0104(5)
F18 0.0522(8) 0.0455(7) 0.0316(7) 0.0014(6) -0.0214(6) 0.0034(6)
F17 0.0551(8) 0.0518(8) 0.0252(6) -0.0150(6) -0.0104(6) -0.0093(6)
F16 0.0620(9) 0.0269(6) 0.0389(7) -0.0183(5) -0.0103(6) -0.0008(6)
F15 0.0626(8) 0.0182(5) 0.0320(6) -0.0052(5) -0.0171(6) 0.0055(5)
F21 0.0222(6) 0.0395(7) 0.0692(9) 0.0172(7) 0.0086(6) -0.0001(5)
F22 0.0259(7) 0.0499(8) 0.1175(14) 0.0135(9) -0.0239(8) 0.0034(6)
F23 0.0686(10) 0.0346(7) 0.0588(9) 0.0025(6) -0.0349(7) 0.0159(6)
F24 0.0664(9) 0.0338(7) 0.0421(8) 0.0153(6) 0.0154(7) 0.0080(6)
F25 0.0253(6) 0.0312(6) 0.0612(8) 0.0099(6) 0.0095(6) -0.0005(5)
N1 0.0203(8) 0.0167(7) 0.0250(8) -0.0045(6) -0.0056(6) -0.0013(6)
C1 0.0221(10) 0.0249(9) 0.0333(11) -0.0068(8) -0.0089(8) -0.0028(7)
C2 0.0203(10) 0.0317(10) 0.0424(12) -0.0077(9) -0.0095(8) -0.0010(8)
C3 0.0190(10) 0.0336(10) 0.0427(12) -0.0075(9) -0.0013(8) 0.0030(8)
C4 0.0249(10) 0.0239(9) 0.0302(10) -0.0076(8) -0.0017(8) 0.0008(7)
C5 0.0215(9) 0.0176(8) 0.0222(9) -0.0017(7) -0.0031(7) -0.0032(7)
C6 0.0204(9) 0.0174(8) 0.0208(9) -0.0059(7) -0.0020(7) 0.0010(7)
C7 0.0259(10) 0.0240(9) 0.0217(9) -0.0033(7) 0.0000(7) -0.0037(7)
C8 0.0355(11) 0.0280(10) 0.0192(9) -0.0008(8) -0.0056(8) -0.0006(8)
C9 0.0277(10) 0.0271(9) 0.0255(10) -0.0046(8) -0.0115(8) 0.0002(8)
C10 0.0226(9) 0.0205(8) 0.0253(9) -0.0040(7) -0.0044(7) -0.0030(7)
C11 0.0217(9) 0.0132(7) 0.0218(9) -0.0050(7) -0.0028(7) 0.0000(6)
C12 0.0179(9) 0.0190(8) 0.0211(9) -0.0030(7) -0.0024(7) -0.0011(6)
C13 0.0221(9) 0.0192(8) 0.0191(8) -0.0025(7) -0.0035(7) -0.0008(7)
C14 0.0206(9) 0.0201(8) 0.0231(9) -0.0035(7) -0.0044(7) -0.0028(7)
C15 0.0286(10) 0.0205(9) 0.0240(9) -0.0032(7) -0.0055(7) -0.0025(7)
C16 0.0327(11) 0.0225(9) 0.0296(10) -0.0096(8) -0.0007(8) -0.0051(8)
C17 0.0315(11) 0.0373(11) 0.0213(9) -0.0091(8) -0.0041(8) -0.0099(8)
C18 0.0300(11) 0.0325(10) 0.0236(10) -0.0003(8) -0.0094(8) -0.0023(8)
C19 0.0258(10) 0.0205(9) 0.0296(10) -0.0053(8) -0.0080(8) -0.0005(7)
C20 0.0221(9) 0.0162(8) 0.0199(8) -0.0064(7) -0.0035(7) -0.0007(6)
C21 0.0242(10) 0.0224(9) 0.0348(11) 0.0004(8) -0.0030(8) -0.0031(7)
C22 0.0232(10) 0.0291(10) 0.0537(14) -0.0042(10) -0.0150(9) 0.0017(8)
C23 0.0453(13) 0.0226(9) 0.0360(11) -0.0036(9) -0.0209(9) 0.0075(8)
C24 0.0473(13) 0.0190(9) 0.0227(10) -0.0002(8) 0.0021(9) 0.0030(8)
C25 0.0222(9) 0.0208(8) 0.0255(9) -0.0057(7) 0.0005(7) 0.0003(7)
C26 0.0360(12) 0.0428(12) 0.0378(12) -0.0036(10) 0.0005(9) -0.0156(10)
C27 0.0516(14) 0.0253(10) 0.0358(12) -0.0075(9) -0.0073(10) 0.0018(9)
C28 0.0528(14) 0.0259(10) 0.0271(10) 0.0042(9) -0.0056(9) -0.0077(9)
B1 0.0195(10) 0.0181(9) 0.0200(10) -0.0051(8) -0.0040(7) 0.0003(7)

loop_
_atom_type_symbol
_atom_type_description
_atom_type_scat_dispersion_real
_atom_type_scat_dispersion_imag
_atom_type_scat_source
C C 0.0033 0.0016 'International Tables Vol C Tables 4.2.6.8 and 6.1.1.4'
H H 0.0000 0.0000 'International Tables Vol C Tables 4.2.6.8 and 6.1.1.4'
N N 0.0061 0.0033 'International Tables Vol C Tables 4.2.6.8 and 6.1.1.4'
F F 0.0171 0.0103 'International Tables Vol C Tables 4.2.6.8 and 6.1.1.4'
Si Si 0.0817 0.0704 'International Tables Vol C Tables 4.2.6.8 and 6.1.1.4'
B B 0.0013 0.0007 'International Tables Vol C Tables 4.2.6.8 and 6.1.1.4'

loop_
_geom_angle_atom_site_label_1
_geom_angle_atom_site_label_2
_geom_angle_atom_site_label_3
_geom_angle
C26 Si1 C12 113.78(9)
C27 Si1 C12 107.95(9)
C27 Si1 C26 108.09(11)
C28 Si1 C12 108.60(9)
C28 Si1 C26 108.17(10)
C28 Si1 C27 110.24(10)
C1 N1 C5 118.80(16)
C1 N1 B1 120.97(15)
C5 N1 B1 120.19(14)
N1 C1 H1 118.6
N1 C1 C2 122.87(19)
C2 C1 H1 118.6
C1 C2 H2 120.6
C1 C2 C3 118.79(18)
C3 C2 H2 120.6
C2 C3 H3 120.5
C2 C3 C4 118.97(18)
C4 C3 H3 120.5
C3 C4 H4 119.7
C3 C4 C5 120.65(19)
C5 C4 H4 119.7
N1 C5 C4 119.86(17)
N1 C5 C6 121.69(15)
C4 C5 C6 118.37(17)
C7 C6 C5 116.52(15)
C7 C6 C11 119.75(16)
C11 C6 C5 123.65(15)
C6 C7 H7 119.5
C8 C7 C6 121.10(17)
C8 C7 H7 119.5
C7 C8 H8 120.3
C7 C8 C9 119.37(17)
C9 C8 H8 120.3
C8 C9 H9 120.0
C10 C9 C8 120.00(17)
C10 C9 H9 120.0
C9 C10 H10 118.9
C9 C10 C11 122.14(16)
C11 C10 H10 118.9
C6 C11 C12 122.83(15)
C10 C11 C6 117.57(15)
C10 C11 C12 119.56(15)
C11 C12 Si1 119.59(12)
C13 C12 Si1 120.85(13)
C13 C12 C11 119.48(15)
C12 C13 H13 116.6
C12 C13 B1 126.72(15)
B1 C13 H13 116.6
C15 C14 C19 112.41(17)
C15 C14 B1 126.50(15)
C19 C14 B1 120.94(15)
F15 C15 C14 121.25(16)
F15 C15 C16 114.34(16)
C16 C15 C14 124.41(17)
F16 C16 C15 120.49(17)
F16 C16 C17 119.40(18)
C17 C16 C15 120.10(18)
F17 C17 C16 120.77(18)
F17 C17 C18 120.80(18)
C16 C17 C18 118.43(18)
F18 C18 C17 119.82(18)
F18 C18 C19 120.60(18)
C19 C18 C17 119.58(17)
F19 C19 C14 119.04(17)
F19 C19 C18 115.87(16)
C18 C19 C14 125.07(17)
C21 C20 C25 113.71(15)
C21 C20 B1 122.23(15)
C25 C20 B1 124.04(15)
F21 C21 C20 120.32(16)
F21 C21 C22 115.30(17)
C20 C21 C22 124.36(17)
F22 C22 C21 121.15(18)
F22 C22 C23 119.96(17)
C23 C22 C21 118.89(18)
F23 C23 C22 120.0(2)
F23 C23 C24 120.39(19)
C24 C23 C22 119.56(17)
F24 C24 C23 119.93(17)
F24 C24 C25 120.36(19)
C23 C24 C25 119.67(17)
F25 C25 C20 119.86(16)
F25 C25 C24 116.33(16)
C24 C25 C20 123.78(17)
Si1 C26 H26A 109.5
Si1 C26 H26B 109.5
Si1 C26 H26C 109.5
H26A C26 H26B 109.5
H26A C26 H26C 109.5
H26B C26 H26C 109.5
Si1 C27 H27A 109.5
Si1 C27 H27B 109.5
Si1 C27 H27C 109.5
H27A C27 H27B 109.5
H27A C27 H27C 109.5
H27B C27 H27C 109.5
Si1 C28 H28A 109.5
Si1 C28 H28B 109.5
Si1 C28 H28C 109.5
H28A C28 H28B 109.5
H28A C28 H28C 109.5
H28B C28 H28C 109.5
N1 B1 C14 109.75(14)
C13 B1 N1 102.93(13)
C13 B1 C14 109.50(14)
C13 B1 C20 113.76(14)
C20 B1 N1 108.38(13)
C20 B1 C14 112.10(14)

loop_
_geom_bond_atom_site_label_1
_geom_bond_atom_site_label_2
_geom_bond_distance
Si1 C12 1.8861(17)
Si1 C26 1.877(2)
Si1 C27 1.863(2)
Si1 C28 1.861(2)
F19 C19 1.348(2)
F18 C18 1.346(2)
F17 C17 1.339(2)
F16 C16 1.345(2)
F15 C15 1.351(2)
F21 C21 1.352(2)
F22 C22 1.337(2)
F23 C23 1.346(2)
F24 C24 1.346(2)
F25 C25 1.346(2)
N1 C1 1.352(2)
N1 C5 1.360(2)
N1 B1 1.642(2)
C1 H1 0.9500
C1 C2 1.373(3)
C2 H2 0.9500
C2 C3 1.376(3)
C3 H3 0.9500
C3 C4 1.377(3)
C4 H4 0.9500
C4 C5 1.390(3)
C5 C6 1.487(2)
C6 C7 1.403(2)
C6 C11 1.407(2)
C7 H7 0.9500
C7 C8 1.379(3)
C8 H8 0.9500
C8 C9 1.386(3)
C9 H9 0.9500
C9 C10 1.377(2)
C10 H10 0.9500
C10 C11 1.398(2)
C11 C12 1.481(2)
C12 C13 1.344(2)
C13 H13 0.9500
C13 B1 1.621(2)
C14 C15 1.391(2)
C14 C19 1.397(2)
C14 B1 1.645(3)
C15 C16 1.383(3)
C16 C17 1.372(3)
C17 C18 1.378(3)
C18 C19 1.374(3)
C20 C21 1.378(3)
C20 C25 1.389(2)
C20 B1 1.639(2)
C21 C22 1.386(3)
C22 C23 1.372(3)
C23 C24 1.361(3)
C24 C25 1.380(3)
C26 H26A 0.9800
C26 H26B 0.9800
C26 H26C 0.9800
C27 H27A 0.9800
C27 H27B 0.9800
C27 H27C 0.9800
C28 H28A 0.9800
C28 H28B 0.9800
C28 H28C 0.9800

loop_
_geom_torsion_atom_site_label_1
_geom_torsion_atom_site_label_2
_geom_torsion_atom_site_label_3
_geom_torsion_atom_site_label_4
_geom_torsion
Si1 C12 C13 B1 -170.88(13)
F18 C18 C19 F19 2.0(3)
F18 C18 C19 C14 -179.75(17)
F17 C17 C18 F18 -0.7(3)
F17 C17 C18 C19 178.94(17)
F16 C16 C17 F17 -0.2(3)
F16 C16 C17 C18 179.14(17)
F15 C15 C16 F16 0.1(3)
F15 C15 C16 C17 178.73(17)
F21 C21 C22 F22 1.6(3)
F21 C21 C22 C23 -178.82(19)
F22 C22 C23 F23 -0.8(3)
F22 C22 C23 C24 -178.8(2)
F23 C23 C24 F24 -1.0(3)
F23 C23 C24 C25 -178.86(18)
F24 C24 C25 F25 -0.7(3)
F24 C24 C25 C20 -178.85(17)
N1 C1 C2 C3 -0.2(3)
N1 C5 C6 C7 -127.38(17)
N1 C5 C6 C11 55.7(2)
C1 N1 C5 C4 -2.6(2)
C1 N1 C5 C6 174.07(15)
C1 N1 B1 C13 117.75(16)
C1 N1 B1 C14 1.2(2)
C1 N1 B1 C20 -121.47(16)
C1 C2 C3 C4 -1.1(3)
C2 C3 C4 C5 0.5(3)
C3 C4 C5 N1 1.4(3)
C3 C4 C5 C6 -175.40(16)
C4 C5 C6 C7 49.4(2)
C4 C5 C6 C11 -127.57(18)
C5 N1 C1 C2 2.0(3)
C5 N1 B1 C13 -59.96(18)
C5 N1 B1 C14 -176.46(13)
C5 N1 B1 C20 60.82(18)
C5 C6 C7 C8 -178.07(17)
C5 C6 C11 C10 175.57(16)
C5 C6 C11 C12 -6.7(3)
C6 C7 C8 C9 2.0(3)
C6 C11 C12 Si1 131.95(15)
C6 C11 C12 C13 -44.8(2)
C7 C6 C11 C10 -1.3(2)
C7 C6 C11 C12 176.47(16)
C7 C8 C9 C10 -0.7(3)
C8 C9 C10 C11 -1.7(3)
C9 C10 C11 C6 2.6(3)
C9 C10 C11 C12 -175.18(17)
C10 C11 C12 Si1 -50.4(2)
C10 C11 C12 C13 132.87(18)
C11 C6 C7 C8 -1.0(3)
C11 C12 C13 B1 5.9(3)
C12 C13 B1 N1 62.3(2)
C12 C13 B1 C14 179.00(16)
C12 C13 B1 C20 -54.7(2)
C14 C15 C16 F16 -179.36(17)
C14 C15 C16 C17 -0.7(3)
C15 C14 C19 F19 177.42(16)
C15 C14 C19 C18 -0.7(3)
C15 C14 B1 N1 -116.25(18)
C15 C14 B1 C13 131.46(18)
C15 C14 B1 C20 4.2(2)
C15 C16 C17 F17 -178.90(17)
C15 C16 C17 C18 0.5(3)
C16 C17 C18 F18 179.94(17)
C16 C17 C18 C19 -0.4(3)
C17 C18 C19 F19 -177.62(17)
C17 C18 C19 C14 0.6(3)
C19 C14 C15 F15 -178.60(16)
C19 C14 C15 C16 0.8(3)
C19 C14 B1 N1 68.5(2)
C19 C14 B1 C13 -43.8(2)
C19 C14 B1 C20 -170.99(16)
C20 C21 C22 F22 179.8(2)
C20 C21 C22 C23 -0.6(3)
C21 C20 C25 F25 -176.19(17)
C21 C20 C25 C24 1.9(3)
C21 C20 B1 N1 -150.59(17)
C21 C20 B1 C13 -36.8(2)
C21 C20 B1 C14 88.1(2)
C21 C22 C23 F23 179.63(19)
C21 C22 C23 C24 1.6(3)
C22 C23 C24 F24 177.02(19)
C22 C23 C24 C25 -0.8(3)
C23 C24 C25 F25 177.13(18)
C23 C24 C25 C20 -1.0(3)
C25 C20 C21 F21 177.05(17)
C25 C20 C21 C22 -1.1(3)
C25 C20 B1 N1 31.1(2)
C25 C20 B1 C13 144.95(17)
C25 C20 B1 C14 -90.1(2)
C26 Si1 C12 C11 78.12(16)
C26 Si1 C12 C13 -105.15(16)
C27 Si1 C12 C11 -41.84(16)
C27 Si1 C12 C13 134.88(16)
C28 Si1 C12 C11 -161.36(14)
C28 Si1 C12 C13 15.37(18)
B1 N1 C1 C2 -175.69(16)
B1 N1 C5 C4 175.13(14)
B1 N1 C5 C6 -8.2(2)
B1 C14 C15 F15 5.8(3)
B1 C14 C15 C16 -174.79(17)
B1 C14 C19 F19 -6.7(3)
B1 C14 C19 C18 175.10(17)
B1 C20 C21 F21 -1.4(3)
B1 C20 C21 C22 -179.52(19)
B1 C20 C25 F25 2.2(3)
B1 C20 C25 C24 -179.69(18)
